data_2233403
loop_
_publ_author_name
'B\/laszczyk, Izabela'
'Trzeciak, Anna M.'
'Gniewek, Andrzej'

_publ_section_title
;
 Chlorido(1,2-dimethyl-1<i>H</i>-imidazole-\k<i>N</i>^3^){2-[(diphenoxyphosphanyl)oxy]phenyl-\k^2^<i>C</i>^1^,<i>P</i>}palladium(II)
;
_journal_coeditor_code BT5799
_journal_issue 2
_journal_name_full 'Acta Crystallographica Section E'
_journal_page_first m227
_journal_page_last m228
_journal_paper_doi 10.1107/S1600536812003431
_journal_volume 68
_journal_year 2012
_chemical_formula_iupac '[Pd (C18 H14 O3 P) Cl (C5 H8 N2)]'
_chemical_formula_moiety 'C23 H22 Cl N2 O3 P Pd'
_chemical_formula_sum 'C23 H22 Cl N2 O3 P Pd'
_chemical_formula_weight 547.25
_chemical_name_systematic
;
Chlorido(1,2-dimethyl-1<i>H</i>-imidazole-\k<i>N</i>^3^){2-
[(diphenoxyphosphanyl)oxy]phenyl-\k^2^<i>C</i>^1^,<i>P</i>}palladium(II)
;
_space_group_IT_number 2
_symmetry_cell_setting triclinic
_symmetry_space_group_name_Hall '-P 1'
_symmetry_space_group_name_H-M 'P -1'
_atom_sites_solution_hydrogens geom
_atom_sites_solution_primary heavy
_atom_sites_solution_secondary difmap
_cell_angle_alpha 85.30(3)
_cell_angle_beta 84.83(3)
_cell_angle_gamma 69.08(3)
_cell_formula_units_Z 2
_cell_length_a 9.212(4)
_cell_length_b 9.370(4)
_cell_length_c 14.295(5)
_cell_measurement_reflns_used 8960
_cell_measurement_temperature 100(2)
_cell_measurement_theta_max 27.50
_cell_measurement_theta_min 5.00
_cell_volume 1146.2(8)
_computing_cell_refinement 'CrysAlis RED (Oxford Diffraction, 2010)'
_computing_data_collection 'CrysAlis CCD (Oxford Diffraction, 2010)'
_computing_data_reduction 'CrysAlis RED (Oxford Diffraction, 2010)'
_computing_molecular_graphics 'ORTEP-3 (Farrugia, 1997)'
_computing_publication_material 'SHELXL97 (Sheldrick, 2008)'
_computing_structure_refinement 'SHELXL97 (Sheldrick, 2008)'
_computing_structure_solution 'SHELXS97 (Sheldrick, 2008)'
_diffrn_ambient_temperature 100(2)
_diffrn_measured_fraction_theta_full 0.974
_diffrn_measured_fraction_theta_max 0.974
_diffrn_measurement_device_type 'Kuma KM-4 CCD'
_diffrn_measurement_method \w
_diffrn_radiation_monochromator graphite
_diffrn_radiation_source 'fine-focus sealed tube'
_diffrn_radiation_type MoK\a
_diffrn_radiation_wavelength 0.71073
_diffrn_reflns_av_R_equivalents 0.0230
_diffrn_reflns_av_sigmaI/netI 0.0234
_diffrn_reflns_limit_h_max 11
_diffrn_reflns_limit_h_min -11
_diffrn_reflns_limit_k_max 10
_diffrn_reflns_limit_k_min -12
_diffrn_reflns_limit_l_max 18
_diffrn_reflns_limit_l_min -18
_diffrn_reflns_number 12801
_diffrn_reflns_theta_full 27.50
_diffrn_reflns_theta_max 27.49
_diffrn_reflns_theta_min 5.0
_diffrn_standards_number 0
_exptl_absorpt_coefficient_mu 1.023
_exptl_absorpt_correction_T_max 0.908
_exptl_absorpt_correction_T_min 0.812
_exptl_absorpt_correction_type analytical
_exptl_absorpt_process_details '(CrysAlis RED; Oxford Diffraction, 2010)'
_exptl_crystal_colour colorless
_exptl_crystal_density_diffrn 1.586
_exptl_crystal_density_method 'not measured'
_exptl_crystal_description plate
_exptl_crystal_F_000 552
_exptl_crystal_size_max 0.34
_exptl_crystal_size_mid 0.16
_exptl_crystal_size_min 0.12
_refine_diff_density_max 0.385
_refine_diff_density_min -0.399
_refine_ls_extinction_method none
_refine_ls_goodness_of_fit_ref 1.365
_refine_ls_hydrogen_treatment constr
_refine_ls_matrix_type full
_refine_ls_number_parameters 319
_refine_ls_number_reflns 5113
_refine_ls_number_restraints 0
_refine_ls_restrained_S_all 1.365
_refine_ls_R_factor_all 0.0314
_refine_ls_R_factor_gt 0.0294
_refine_ls_shift/su_max 0.001
_refine_ls_shift/su_mean 0.000
_refine_ls_structure_factor_coef Fsqd
_refine_ls_weighting_details 'calc w=1/[\s^2^(Fo^2^)+(0.0102P)^2^+2.9228P] where P=(Fo^2^+2Fc^2^)/3'
_refine_ls_weighting_scheme calc
_refine_ls_wR_factor_gt 0.0818
_refine_ls_wR_factor_ref 0.0822
_reflns_number_gt 4855
_reflns_number_total 5113
_reflns_threshold_expression I>2\s(I)
_cod_data_source_file bt5799.cif
_cod_data_source_block I
_cod_database_code 2233403
_cod_database_fobs_code 2233403

loop_
_symmetry_equiv_pos_as_xyz
'x, y, z'
'-x, -y, -z'

loop_
_atom_site_type_symbol
_atom_site_label
_atom_site_fract_x
_atom_site_fract_y
_atom_site_fract_z
_atom_site_U_iso_or_equiv
_atom_site_adp_type
_atom_site_calc_flag
_atom_site_refinement_flags
_atom_site_occupancy
_atom_site_symmetry_multiplicity
_atom_site_disorder_assembly
_atom_site_disorder_group
Pd Pd 0.17867(3) 0.19205(3) 0.287224(16) 0.01206(7) Uani d . 1 1 . .
Cl Cl 0.37905(9) 0.25690(9) 0.34805(6) 0.01847(16) Uani d . 1 1 . .
P P 0.32350(9) 0.07995(9) 0.16750(6) 0.01384(16) Uani d . 1 1 . .
O O1 0.2280(3) -0.0022(3) 0.11667(16) 0.0180(5) Uani d . 1 1 . .
O O2 0.3945(3) 0.1646(3) 0.08571(17) 0.0218(5) Uani d . 1 1 A .
O O3 0.4854(2) -0.0534(2) 0.18349(16) 0.0173(5) Uani d . 1 1 . .
C C11 0.0240(4) 0.1235(3) 0.2318(2) 0.0150(6) Uani d . 1 1 . .
C C12 0.0744(4) 0.0299(3) 0.1564(2) 0.0150(6) Uani d . 1 1 . .
C C13 -0.0176(4) -0.0347(4) 0.1165(2) 0.0209(7) Uani d . 1 1 . .
H H13 0.0237 -0.1021 0.0668 0.025 Uiso calc R 1 1 . .
C C14 -0.1716(4) 0.0014(4) 0.1510(3) 0.0226(7) Uani d . 1 1 . .
H H14 -0.2374 -0.0405 0.1244 0.027 Uiso calc R 1 1 . .
C C15 -0.2290(4) 0.0983(4) 0.2240(3) 0.0212(7) Uani d . 1 1 . .
H H15 -0.3349 0.1245 0.2467 0.025 Uiso calc R 1 1 . .
C C16 -0.1326(4) 0.1576(4) 0.2644(2) 0.0172(6) Uani d . 1 1 . .
H H16 -0.1735 0.2227 0.3153 0.021 Uiso calc R 1 1 . .
C C21 0.3189(4) 0.3137(4) 0.0487(2) 0.0192(7) Uani d . 1 1 . .
C C22A 0.2635(12) 0.3470(9) -0.0393(6) 0.0265(18) Uani d P 0.512(8) 1 A 1
H H22A 0.2646 0.2664 -0.0760 0.032 Uiso calc PR 0.512(8) 1 A 1
C C23A 0.2057(12) 0.4969(9) -0.0752(6) 0.0266(18) Uani d P 0.512(8) 1 A 1
H H23A 0.1703 0.5151 -0.1369 0.032 Uiso calc PR 0.512(8) 1 A 1
C C22B 0.2028(10) 0.3323(9) -0.0075(6) 0.0205(16) Uani d P 0.488(8) 1 A 2
H H22B 0.1667 0.2512 -0.0155 0.025 Uiso calc PR 0.488(8) 1 A 2
C C23B 0.1383(11) 0.4748(10) -0.0532(6) 0.0242(18) Uani d P 0.488(8) 1 A 2
H H23B 0.0588 0.4931 -0.0954 0.029 Uiso calc PR 0.488(8) 1 A 2
C C24 0.1979(5) 0.6019(5) -0.0343(4) 0.0454(13) Uani d . 1 1 . .
H H24 0.1632 0.7006 -0.0654 0.054 Uiso calc R 1 1 A 1
C C25A 0.2420(8) 0.5870(8) 0.0695(5) 0.0246(18) Uani d P 0.512(8) 1 A 1
H H25A 0.2305 0.6729 0.1044 0.030 Uiso calc PR 0.512(8) 1 A 1
C C26A 0.2995(8) 0.4382(8) 0.1067(6) 0.0235(18) Uani d P 0.512(8) 1 A 1
H H26A 0.3260 0.4183 0.1704 0.028 Uiso calc PR 0.512(8) 1 A 1
C C25B 0.3224(9) 0.5607(8) 0.0083(5) 0.0251(19) Uani d P 0.488(8) 1 A 2
H H25B 0.3752 0.6314 0.0077 0.030 Uiso calc PR 0.488(8) 1 A 2
C C26B 0.3876(8) 0.4183(8) 0.0560(5) 0.0179(17) Uani d P 0.488(8) 1 A 2
H H26B 0.4758 0.3959 0.0919 0.022 Uiso calc PR 0.488(8) 1 A 2
C C31 0.4900(4) -0.1763(4) 0.2486(2) 0.0176(6) Uani d . 1 1 . .
C C32 0.4921(5) -0.3100(4) 0.2149(3) 0.0357(10) Uani d . 1 1 . .
H H32 0.4843 -0.3176 0.1498 0.043 Uiso calc R 1 1 . .
C C33 0.5056(7) -0.4331(5) 0.2778(3) 0.0476(13) Uani d . 1 1 . .
H H33 0.5091 -0.5271 0.2555 0.057 Uiso calc R 1 1 . .
C C34 0.5142(5) -0.4215(4) 0.3726(3) 0.0315(9) Uani d . 1 1 . .
H H34 0.5214 -0.5065 0.4154 0.038 Uiso calc R 1 1 . .
C C35 0.5123(4) -0.2865(4) 0.4047(3) 0.0250(7) Uani d . 1 1 . .
H H35 0.5190 -0.2786 0.4699 0.030 Uiso calc R 1 1 . .
C C36 0.5005(4) -0.1614(4) 0.3424(2) 0.0218(7) Uani d . 1 1 . .
H H36 0.4997 -0.0680 0.3642 0.026 Uiso calc R 1 1 . .
N N41 0.0314(3) 0.2786(3) 0.40502(19) 0.0162(5) Uani d . 1 1 . .
C C42 0.0513(4) 0.2164(4) 0.4918(2) 0.0173(6) Uani d . 1 1 . .
N N43 -0.0556(3) 0.3072(3) 0.5523(2) 0.0215(6) Uani d . 1 1 . .
C C44 -0.1489(4) 0.4326(4) 0.5023(3) 0.0247(7) Uani d . 1 1 . .
H H44 -0.2346 0.5153 0.5266 0.030 Uiso calc R 1 1 . .
C C45 -0.0937(4) 0.4145(4) 0.4108(2) 0.0214(7) Uani d . 1 1 . .
H H45 -0.1345 0.4839 0.3593 0.026 Uiso calc R 1 1 . .
C C46 0.1716(4) 0.0676(4) 0.5190(3) 0.0248(7) Uani d . 1 1 . .
H H46A 0.2526 0.0860 0.5510 0.037 Uiso calc R 1 1 . .
H H46B 0.2184 0.0114 0.4625 0.037 Uiso calc R 1 1 . .
H H46C 0.1232 0.0074 0.5614 0.037 Uiso calc R 1 1 . .
C C47 -0.0743(5) 0.2778(5) 0.6540(3) 0.0351(9) Uani d . 1 1 . .
H H47A -0.1217 0.1991 0.6667 0.053 Uiso calc R 1 1 . .
H H47B -0.1417 0.3723 0.6829 0.053 Uiso calc R 1 1 . .
H H47C 0.0278 0.2423 0.6806 0.053 Uiso calc R 1 1 . .

loop_
_atom_site_aniso_label
_atom_site_aniso_U_11
_atom_site_aniso_U_22
_atom_site_aniso_U_33
_atom_site_aniso_U_12
_atom_site_aniso_U_13
_atom_site_aniso_U_23
Pd 0.01199(11) 0.01131(11) 0.01229(12) -0.00371(8) 0.00158(8) -0.00174(8)
Cl 0.0169(3) 0.0196(4) 0.0210(4) -0.0083(3) 0.0018(3) -0.0075(3)
P 0.0139(4) 0.0121(4) 0.0140(4) -0.0037(3) 0.0029(3) -0.0007(3)
O1 0.0159(11) 0.0207(11) 0.0161(11) -0.0048(9) 0.0028(9) -0.0058(9)
O2 0.0257(12) 0.0151(11) 0.0198(12) -0.0046(9) 0.0103(10) 0.0012(9)
O3 0.0136(10) 0.0136(10) 0.0230(12) -0.0038(8) 0.0031(9) 0.0001(9)
C11 0.0141(14) 0.0149(14) 0.0156(14) -0.0049(11) -0.0022(11) 0.0028(12)
C12 0.0144(14) 0.0152(14) 0.0137(14) -0.0040(11) -0.0001(11) 0.0022(12)
C13 0.0262(17) 0.0216(16) 0.0154(15) -0.0087(14) -0.0018(13) -0.0024(13)
C14 0.0221(17) 0.0251(17) 0.0249(17) -0.0131(14) -0.0060(14) 0.0014(14)
C15 0.0161(15) 0.0214(16) 0.0269(18) -0.0082(13) -0.0014(13) 0.0020(14)
C16 0.0166(15) 0.0151(14) 0.0184(15) -0.0044(12) 0.0019(12) -0.0015(12)
C21 0.0191(15) 0.0187(16) 0.0175(15) -0.0059(12) 0.0039(12) 0.0026(13)
C22A 0.041(5) 0.020(4) 0.019(4) -0.012(3) 0.008(4) -0.005(3)
C23A 0.033(5) 0.022(4) 0.017(4) -0.002(3) 0.000(3) 0.006(3)
C22B 0.020(4) 0.020(4) 0.023(4) -0.009(3) 0.000(3) -0.001(3)
C23B 0.020(4) 0.030(4) 0.022(4) -0.008(3) -0.003(3) 0.005(3)
C24 0.027(2) 0.037(3) 0.062(3) -0.0071(18) 0.000(2) 0.034(2)
C25A 0.025(4) 0.018(3) 0.032(4) -0.009(3) -0.003(3) -0.003(3)
C26A 0.020(4) 0.019(3) 0.030(4) -0.006(3) -0.007(3) 0.000(3)
C25B 0.035(4) 0.022(4) 0.022(4) -0.016(3) -0.001(3) 0.003(3)
C26B 0.023(4) 0.021(3) 0.011(3) -0.010(3) -0.003(3) 0.001(3)
C31 0.0125(14) 0.0144(14) 0.0250(17) -0.0040(11) -0.0034(12) 0.0035(13)
C32 0.060(3) 0.0213(18) 0.032(2) -0.0178(18) -0.025(2) 0.0042(16)
C33 0.084(4) 0.022(2) 0.049(3) -0.028(2) -0.038(3) 0.0105(19)
C34 0.037(2) 0.0216(18) 0.039(2) -0.0123(16) -0.0185(18) 0.0119(16)
C35 0.0239(17) 0.0234(17) 0.0231(17) -0.0028(14) -0.0045(14) 0.0020(14)
C36 0.0235(17) 0.0168(15) 0.0232(17) -0.0047(13) 0.0000(13) -0.0034(13)
N41 0.0158(12) 0.0161(13) 0.0165(13) -0.0053(10) 0.0010(10) -0.0036(10)
C42 0.0157(15) 0.0180(15) 0.0183(15) -0.0060(12) 0.0014(12) -0.0030(12)
N43 0.0237(14) 0.0236(14) 0.0147(13) -0.0057(12) 0.0033(11) -0.0035(11)
C44 0.0250(17) 0.0212(17) 0.0212(17) -0.0006(14) 0.0031(14) -0.0028(14)
C45 0.0211(16) 0.0174(16) 0.0217(17) -0.0019(13) 0.0000(13) -0.0028(13)
C46 0.0254(18) 0.0217(17) 0.0205(17) -0.0012(14) 0.0006(14) 0.0026(14)
C47 0.042(2) 0.038(2) 0.0152(17) -0.0047(18) 0.0085(16) -0.0018(16)

loop_
_atom_type_symbol
_atom_type_description
_atom_type_scat_dispersion_real
_atom_type_scat_dispersion_imag
_atom_type_scat_source
C C 0.0033 0.0016 'International Tables Vol C Tables 4.2.6.8 and 6.1.1.4'
H H 0.0000 0.0000 'International Tables Vol C Tables 4.2.6.8 and 6.1.1.4'
N N 0.0061 0.0033 'International Tables Vol C Tables 4.2.6.8 and 6.1.1.4'
O O 0.0106 0.0060 'International Tables Vol C Tables 4.2.6.8 and 6.1.1.4'
P P 0.1023 0.0942 'International Tables Vol C Tables 4.2.6.8 and 6.1.1.4'
Cl Cl 0.1484 0.1585 'International Tables Vol C Tables 4.2.6.8 and 6.1.1.4'
Pd Pd -0.9988 1.0072 'International Tables Vol C Tables 4.2.6.8 and 6.1.1.4'

loop_
_geom_angle_atom_site_label_1
_geom_angle_atom_site_label_2
_geom_angle_atom_site_label_3
_geom_angle
_geom_angle_publ_flag
P Pd Cl 94.52(4) yes
P Pd C11 81.51(10) yes
C11 Pd N41 93.91(12) yes
N41 Pd Cl 89.88(8) yes
C11 Pd Cl 175.48(8) yes
N41 Pd P 173.55(8) yes
O2 P O3 93.7(2) no
O2 P O1 105.7(2) no
O3 P O1 103.4(2) no
O3 P Pd 119.78(9) no
O2 P Pd 124.07(9) no
O1 P Pd 107.73(9) no
C12 O1 P 113.1(2) no
C21 O2 P 125.1(2) no
C31 O3 P 119.2(2) no
C12 C11 C16 115.9(3) no
C12 C11 Pd 118.3(2) no
C16 C11 Pd 125.8(2) no
C13 C12 C11 123.9(3) no
C13 C12 O1 117.2(3) no
C11 C12 O1 118.9(3) no
C12 C13 C14 118.4(3) no
C12 C13 H13 120.8 no
C14 C13 H13 120.8 no
C15 C14 C13 120.0(3) no
C15 C14 H14 120.0 no
C13 C14 H14 120.0 no
C14 C15 C16 120.3(3) no
C14 C15 H15 119.9 no
C16 C15 H15 119.9 no
C15 C16 C11 121.5(3) no
C15 C16 H16 119.2 no
C11 C16 H16 119.2 no
C22B C21 C26B 124.7(5) no
C22B C21 O2 116.3(4) no
C26B C21 O2 117.5(4) no
C22A C21 O2 123.8(4) no
C26A C21 O2 117.7(4) no
C22A C21 C26A 118.5(5) no
C21 C22A C23A 120.6(7) no
C21 C22A H22A 119.7 no
C23A C22A H22A 119.7 no
C24 C23A C22A 123.9(7) no
C24 C23A H23A 118.0 no
C22A C23A H23A 118.0 no
C21 C22B C23B 117.2(7) no
C21 C22B H22B 121.4 no
C23B C22B H22B 121.4 no
C22B C23B C24 118.6(7) no
C22B C23B H23B 120.7 no
C24 C23B H23B 120.7 no
C23B C24 C25B 116.2(5) no
C23A C24 C25A 122.5(5) no
C23A C24 H24 118.7 no
C25B C24 H24 118.5 no
C23B C24 H24 123.3 no
C25A C24 H24 118.7 no
C26A C25A C24 114.3(7) no
C26A C25A H25A 122.9 no
C24 C25A H25A 122.9 no
C25A C26A C21 119.7(7) no
C25A C26A H26A 120.1 no
C21 C26A H26A 120.1 no
C26B C25B C24 124.5(7) no
C24 C25B H25B 117.8 no
C26B C25B H25B 117.8 no
C21 C26B C25B 116.9(7) no
C21 C26B H26B 121.5 no
C25B C26B H26B 121.5 no
C32 C31 C36 122.2(4) no
C32 C31 O3 118.3(3) no
C36 C31 O3 119.4(3) no
C31 C32 C33 118.4(4) no
C31 C32 H32 120.8 no
C33 C32 H32 120.8 no
C32 C33 C34 120.9(4) no
C32 C33 H33 119.5 no
C34 C33 H33 119.5 no
C35 C34 C33 119.7(4) no
C35 C34 H34 120.2 no
C33 C34 H34 120.2 no
C34 C35 C36 120.4(4) no
C34 C35 H35 119.8 no
C36 C35 H35 119.8 no
C31 C36 C35 118.4(4) no
C31 C36 H36 120.8 no
C35 C36 H36 120.8 no
C42 N41 C45 106.8(3) no
C42 N41 Pd 124.8(3) no
C45 N41 Pd 128.1(3) no
N41 C42 N43 109.9(3) no
N41 C42 C46 125.5(3) no
N43 C42 C46 124.6(3) no
C42 N43 C44 108.4(3) no
C42 N43 C47 126.7(3) no
C44 N43 C47 124.9(3) no
C45 C44 N43 106.1(3) no
C45 C44 H44 127.0 no
N43 C44 H44 127.0 no
C44 C45 N41 108.8(3) no
C44 C45 H45 125.6 no
N41 C45 H45 125.6 no
C42 C46 H46A 109.5 no
C42 C46 H46B 109.5 no
H46A C46 H46B 109.5 no
C42 C46 H46C 109.5 no
H46A C46 H46C 109.5 no
H46B C46 H46C 109.5 no
N43 C47 H47A 109.5 no
N43 C47 H47B 109.5 no
H47A C47 H47B 109.5 no
N43 C47 H47C 109.5 no
H47A C47 H47C 109.5 no
H47B C47 H47C 109.5 no

loop_
_geom_bond_atom_site_label_1
_geom_bond_atom_site_label_2
_geom_bond_distance
_geom_bond_publ_flag
Pd C11 2.003(3) yes
Pd N41 2.088(3) yes
Pd P 2.1667(12) yes
Pd Cl 2.3890(12) yes
P O2 1.582(2) no
P O3 1.588(2) no
P O1 1.607(3) no
O1 C12 1.412(4) no
O2 C21 1.403(4) no
O3 C31 1.411(4) no
C11 C12 1.386(5) no
C11 C16 1.404(5) no
C12 C13 1.385(5) no
C13 C14 1.388(5) no
C13 H13 0.9500 no
C14 C15 1.380(5) no
C14 H14 0.9500 no
C15 C16 1.388(5) no
C15 H15 0.9500 no
C16 H16 0.9500 no
C21 C22B 1.348(8) no
C21 C26B 1.358(8) no
C21 C22A 1.370(8) no
C21 C26A 1.437(8) no
C22A C23A 1.385(11) no
C22A H22A 0.9500 no
C23A C24 1.162(10) no
C23A H23A 0.9500 no
C22B C23B 1.386(11) no
C22B H22B 0.9500 no
C23B C24 1.530(10) no
C23B H23B 0.9500 no
C24 C25A 1.556(10) no
C24 C25B 1.267(10) no
C24 H24 0.9500 no
C25A C26A 1.381(11) no
C25A H25A 0.9500 no
C26A H26A 0.9500 no
C25B C26B 1.400(11) no
C25B H25B 0.9500 no
C26B H26B 0.9500 no
C31 C32 1.373(5) no
C31 C36 1.375(5) no
C32 C33 1.379(5) no
C32 H32 0.9500 no
C33 C34 1.379(5) no
C33 H33 0.9500 no
C34 C35 1.375(5) no
C34 H34 0.9500 no
C35 C36 1.390(5) no
C35 H35 0.9500 no
C36 H36 0.9500 no
N41 C42 1.326(4) no
N41 C45 1.381(4) no
C42 N43 1.345(4) no
C42 C46 1.486(4) no
N43 C44 1.372(4) no
N43 C47 1.464(4) no
C44 C45 1.361(4) no
C44 H44 0.9500 no
C45 H45 0.9500 no
C46 H46A 0.9800 no
C46 H46B 0.9800 no
C46 H46C 0.9800 no
C47 H47A 0.9800 no
C47 H47B 0.9800 no
C47 H47C 0.9800 no

loop_
_geom_hbond_atom_site_label_D
_geom_hbond_atom_site_label_H
_geom_hbond_atom_site_label_A
_geom_hbond_site_symmetry_A
_geom_hbond_distance_DH
_geom_hbond_distance_HA
_geom_hbond_distance_DA
_geom_hbond_angle_DHA
_geom_hbond_publ_flag
C14 H14 O3 1_455 0.95 2.66 3.365(4) 132 yes
C15 H15 Cl 1_455 0.95 2.80 3.720(4) 162 yes
C33 H33 Cl 1_545 0.95 2.88 3.541(4) 128 yes
C35 H35 Cl 2_656 0.95 2.89 3.817(4) 164 yes
C44 H44 Cl 2_566 0.95 2.78 3.651(4) 154 yes

loop_
_geom_torsion_atom_site_label_1
_geom_torsion_atom_site_label_2
_geom_torsion_atom_site_label_3
_geom_torsion_atom_site_label_4
_geom_torsion
_geom_torsion_publ_flag
C11 Pd P O2 118.0(2) no
Cl Pd P O2 -64.2(2) no
C11 Pd P O3 -123.6(2) no
Cl Pd P O3 54.20(10) no
C11 Pd P O1 -6.0(2) no
Cl Pd P O1 171.79(9) no
O2 P O1 C12 -129.3(2) no
O3 P O1 C12 132.9(2) no
Pd P O1 C12 5.2(2) no
O3 P O2 C21 -167.0(3) no
O1 P O2 C21 88.0(3) no
Pd P O2 C21 -36.9(3) no
O2 P O3 C31 -175.5(2) no
O1 P O3 C31 -68.4(3) no
Pd P O3 C31 51.4(3) no
N41 Pd C11 C12 -168.8(2) no
P Pd C11 C12 6.7(2) no
N41 Pd C11 C16 9.0(3) no
P Pd C11 C16 -175.6(3) no
C16 C11 C12 C13 -3.1(5) no
Pd C11 C12 C13 174.9(2) no
C16 C11 C12 O1 176.5(3) no
Pd C11 C12 O1 -5.5(4) no
P O1 C12 C13 179.3(3) no
P O1 C12 C11 -0.3(3) no
C11 C12 C13 C14 3.0(5) no
O1 C12 C13 C14 -176.7(3) no
C12 C13 C14 C15 -0.7(5) no
C13 C14 C15 C16 -1.2(5) no
C14 C15 C16 C11 1.0(5) no
C12 C11 C16 C15 1.0(4) no
Pd C11 C16 C15 -176.8(2) no
P O2 C21 C22B -74.0(6) no
P O2 C21 C26B 119.1(6) no
P O2 C21 C22A -109.2(6) no
P O2 C21 C26A 70.9(6) no
O2 C21 C22A C23A -172.8(6) no
C26A C21 C22A C23A 7.0(12) no
C21 C22A C23A C24 -1.3(12) no
C26B C21 C22B C23B -7.2(12) no
O2 C21 C22B C23B -173.0(6) no
C21 C22B C23B C24 -2.3(12) no
C22A C23A C24 C25A -4.1(12) no
C22B C23B C24 C25B 12.9(12) no
C23A C24 C25A C26A 3.6(9) no
C24 C25A C26A C21 2.2(9) no
C22A C21 C26A C25A -7.2(9) no
O2 C21 C26A C25A 172.6(6) no
C22B C21 C26B C25B 6.3(9) no
O2 C21 C26B C25B 171.9(6) no
C24 C25B C26B C21 6.0(12) no
P O3 C31 C32 99.1(3) no
P O3 C31 C36 -84.2(3) no
C36 C31 C32 C33 -0.2(6) no
O3 C31 C32 C33 176.3(4) no
C31 C32 C33 C34 1.1(8) no
C32 C33 C34 C35 -1.3(7) no
C33 C34 C35 C36 0.5(6) no
C32 C31 C36 C35 -0.5(5) no
O3 C31 C36 C35 -177.0(3) no
C34 C35 C36 C31 0.4(5) no
C11 Pd N41 C42 109.1(3) no
Cl Pd N41 C42 -68.4(3) no
C11 Pd N41 C45 -77.3(3) no
Cl Pd N41 C45 105.2(3) no
C45 N41 C42 N43 -0.2(4) no
Pd N41 C42 N43 174.6(2) no
C45 N41 C42 C46 179.0(3) no
Pd N41 C42 C46 -6.3(5) no
N41 C42 N43 C44 0.4(4) no
C46 C42 N43 C44 -178.7(3) no
N41 C42 N43 C47 178.8(4) no
C46 C42 N43 C47 -0.3(6) no
C42 N43 C44 C45 -0.5(4) no
C47 N43 C44 C45 -179.0(4) no
N43 C44 C45 N41 0.5(4) no
C42 N41 C45 C44 -0.2(4) no
Pd N41 C45 C44 -174.7(2) no
